data_7119150
loop_
_publ_author_name
'Guo-Hong Ning'
'Kazuki Matsumura'
'Yasuhide Inokuma'
'Makoto Fujita'

_publ_section_title
;
 A saccharide-based crystalline sponge for hydrophilic guests
;
_journal_name_full Chem.Commun.
_journal_page_first 7013
_journal_volume 52
_journal_year 2016
_chemical_absolute_configuration rm
_chemical_formula_moiety 'C18 H25 Na O12, 0.818(C3 H6 O), 0.5(H2 O), 1.143(O)'
_chemical_formula_sum 'C20.45 H30.90 Na O14.46'
_chemical_formula_weight 531.16
_space_group_crystal_system monoclinic
_space_group_IT_number 4
_space_group_name_Hall 'P 2yb'
_space_group_name_H-M_alt 'P 1 21 1'
_symmetry_space_group_name_Hall 'P 2yb'
_symmetry_space_group_name_H-M 'P 1 21 1'
_atom_sites_solution_hydrogens mixed
_audit_creation_method SHELXL-2014/7
_audit_update_record
;
2016-03-28 deposited with the CCDC.
2016-05-03 downloaded from the CCDC.
;
_cell_angle_alpha 90
_cell_angle_beta 102.7980(9)
_cell_angle_gamma 90
_cell_formula_units_Z 4
_cell_length_a 6.6481(5)
_cell_length_b 24.625(2)
_cell_length_c 14.7560(12)
_cell_measurement_reflns_used 9836
_cell_measurement_temperature 93(2)
_cell_measurement_theta_max 28.56
_cell_measurement_theta_min 2.18
_cell_volume 2355.7(3)
_computing_cell_refinement 'Bruker SAINT'
_computing_data_collection 'Bruker APEX2'
_computing_data_reduction 'Bruker SAINT'
_computing_molecular_graphics 'Bruker SHELXTL'
_computing_publication_material 'Bruker SHELXTL'
_computing_structure_refinement 'SHELXL-2014/7 (Sheldrick, 2014)'
_computing_structure_solution 'SHELXS-97 (Sheldrick 2008)'
_diffrn_ambient_temperature 93(2)
_diffrn_detector_area_resol_mean 8.33
_diffrn_measured_fraction_theta_full 0.999
_diffrn_measured_fraction_theta_max 0.949
_diffrn_measurement_device_type 'Bruker APEX-II CCD'
_diffrn_measurement_method '\f and \w scans'
_diffrn_radiation_type MoK\a
_diffrn_radiation_wavelength 0.71073
_diffrn_reflns_av_R_equivalents 0.0168
_diffrn_reflns_av_unetI/netI 0.0233
_diffrn_reflns_Laue_measured_fraction_full 0.999
_diffrn_reflns_Laue_measured_fraction_max 0.949
_diffrn_reflns_limit_h_max 8
_diffrn_reflns_limit_h_min -8
_diffrn_reflns_limit_k_max 33
_diffrn_reflns_limit_k_min -32
_diffrn_reflns_limit_l_max 19
_diffrn_reflns_limit_l_min -19
_diffrn_reflns_number 27369
_diffrn_reflns_point_group_measured_fraction_full 0.996
_diffrn_reflns_point_group_measured_fraction_max 0.916
_diffrn_reflns_theta_full 25.242
_diffrn_reflns_theta_max 28.644
_diffrn_reflns_theta_min 1.415
_exptl_absorpt_coefficient_mu 0.143
_exptl_absorpt_correction_T_max 0.7457
_exptl_absorpt_correction_T_min 0.6964
_exptl_absorpt_correction_type multi-scan
_exptl_crystal_colour colourless
_exptl_crystal_density_diffrn 1.498
_exptl_crystal_density_method 'not measured'
_exptl_crystal_description needle
_exptl_crystal_F_000 1121
_exptl_crystal_size_max 0.200
_exptl_crystal_size_mid 0.090
_exptl_crystal_size_min 0.060
_refine_diff_density_max 0.500
_refine_diff_density_min -0.491
_refine_diff_density_rms 0.064
_refine_ls_abs_structure_details
; 
 Flack x determined using 4695 quotients [(I+)-(I-)]/[(I+)+(I-)] 
 (Parsons, Flack and Wagner, Acta Cryst. B69 (2013) 249-259). 
;
_refine_ls_abs_structure_Flack 0.01(7)
_refine_ls_extinction_coef .
_refine_ls_extinction_method none
_refine_ls_goodness_of_fit_ref 1.096
_refine_ls_hydrogen_treatment mixed
_refine_ls_matrix_type full
_refine_ls_number_parameters 718
_refine_ls_number_reflns 11057
_refine_ls_number_restraints 4
_refine_ls_restrained_S_all 1.096
_refine_ls_R_factor_all 0.0454
_refine_ls_R_factor_gt 0.0436
_refine_ls_shift/su_max 0.000
_refine_ls_shift/su_mean 0.000
_refine_ls_structure_factor_coef Fsqd
_refine_ls_weighting_details 'w=1/[\s^2^(Fo^2^)+(0.0605P)^2^+1.5878P] where P=(Fo^2^+2Fc^2^)/3'
_refine_ls_weighting_scheme calc
_refine_ls_wR_factor_gt 0.1149
_refine_ls_wR_factor_ref 0.1160
_reflns_Friedel_coverage 0.888
_reflns_Friedel_fraction_full 0.994
_reflns_Friedel_fraction_max 0.881
_reflns_number_gt 10641
_reflns_number_total 11057
_reflns_threshold_expression 'I > 2\s(I)'
_cod_data_source_file c6cc03026b2.cif
_cod_data_source_block p21*
_cod_depositor_comments
;

2023-11-22
Z value and formula fixed to values more according to usual
chemical conventions.                 miguel
;
_cod_original_formula_sum 'C40.91 H61.81 Na2 O28.92'
_cod_original_formula_weight 1062.33
_cod_original_formula_moiety '2(C18 H25 Na O12), 1.636(C3 H6 O), (H2 O), 2.286(O)'
_cod_original_formula_units_Z 2
_cod_database_code 7119150
_shelx_shelxl_version_number 2014/7
_shelx_space_group_comment
; 
The symmetry employed for this shelxl refinement is uniquely defined 
by the following loop, which should always be used as a source of 
symmetry information in preference to the above space-group names. 
They are only intended as comments. 
;
_shelx_estimated_absorpt_t_min 0.972
_shelx_estimated_absorpt_t_max 0.991

loop_
_space_group_symop_operation_xyz
'x, y, z'
'-x, y+1/2, -z'

loop_
_atom_site_label
_atom_site_type_symbol
_atom_site_fract_x
_atom_site_fract_y
_atom_site_fract_z
_atom_site_U_iso_or_equiv
_atom_site_adp_type
_atom_site_occupancy
_atom_site_site_symmetry_order
_atom_site_calc_flag
_atom_site_refinement_flags_posn
_atom_site_refinement_flags_adp
_atom_site_refinement_flags_occupancy
_atom_site_disorder_assembly
_atom_site_disorder_group
O1 O -0.1798(3) 0.16734(9) 0.42247(15) 0.0138(4) Uani 1 1 d . . . . .
C1 C -0.2753(5) 0.18966(12) 0.3353(2) 0.0129(6) Uani 1 1 d . . . . .
H1 H -0.1775 0.1867 0.2929 0.015 Uiso 1 1 calc R U . . .
C2 C -0.4762(5) 0.16030(12) 0.2902(2) 0.0129(5) Uani 1 1 d . . . . .
H2 H -0.5479 0.1807 0.2336 0.015 Uiso 1 1 calc R U . . .
C3 C -0.6176(4) 0.15672(13) 0.3591(2) 0.0123(5) Uani 1 1 d . . . . .
H3 H -0.6554 0.1944 0.3745 0.015 Uiso 1 1 calc R U . . .
C4 C -0.4988(5) 0.12991(12) 0.4472(2) 0.0123(5) Uani 1 1 d . . . . .
H4 H -0.4483 0.0937 0.4311 0.015 Uiso 1 1 calc R U . . .
C5 C -0.3128(5) 0.16547(12) 0.4888(2) 0.0128(6) Uani 1 1 d . . . . .
H5 H -0.3604 0.2030 0.4994 0.015 Uiso 1 1 calc R U . . .
C6 C -0.1801(5) 0.14348(13) 0.5785(2) 0.0159(6) Uani 1 1 d . . . . .
H6 H -0.0567 0.1668 0.5979 0.019 Uiso 1 1 calc R U . . .
H6A H -0.2591 0.1448 0.6279 0.019 Uiso 1 1 calc R U . . .
O2 O -0.3264(3) 0.24543(9) 0.34270(17) 0.0153(4) Uani 1 1 d . . . . .
O3 O -0.4307(4) 0.10698(9) 0.26478(16) 0.0171(5) Uani 1 1 d . . . . .
H3A H -0.3916 0.1080 0.2144 0.026 Uiso 1 1 calc R U . . .
Na1 Na 0.04309(19) 0.08316(5) 0.43399(9) 0.0172(3) Uani 1 1 d . . . . .
O4 O -0.8019(3) 0.12744(10) 0.32206(16) 0.0172(5) Uani 1 1 d . . . . .
H4A H -0.8510 0.1378 0.2674 0.026 Uiso 1 1 calc R U . . .
O5 O -0.6295(4) 0.12212(10) 0.51099(16) 0.0168(5) Uani 1 1 d . . . . .
H5A H -0.5821 0.0970 0.5481 0.025 Uiso 1 1 calc R U . . .
O6 O -0.1166(3) 0.08902(10) 0.56776(16) 0.0163(4) Uani 1 1 d . . . . .
H6B H -0.2093 0.0675 0.5756 0.024 Uiso 1 1 calc R U . . .
C7 C -0.1651(5) 0.28251(13) 0.3553(2) 0.0145(6) Uani 1 1 d . . . . .
C8 C -0.2192(5) 0.33726(13) 0.3505(2) 0.0152(6) Uani 1 1 d . . . . .
H8 H -0.3603 0.3474 0.3405 0.018 Uiso 1 1 calc R U . . .
C9 C -0.0669(5) 0.37752(13) 0.3605(2) 0.0162(6) Uani 1 1 d . . . . .
H9 H -0.1043 0.4148 0.3569 0.019 Uiso 1 1 calc R U . . .
C10 C 0.1400(5) 0.36235(13) 0.3756(2) 0.0157(6) Uani 1 1 d . . . . .
C11 C 0.1938(5) 0.30747(14) 0.3814(3) 0.0219(7) Uani 1 1 d . . . . .
H11 H 0.3347 0.2971 0.3921 0.026 Uiso 1 1 calc R U . . .
C12 C 0.0402(5) 0.26769(14) 0.3714(3) 0.0210(7) Uani 1 1 d . . . . .
H12 H 0.0772 0.2304 0.3758 0.025 Uiso 1 1 calc R U . . .
O7 O 0.2000(3) 0.46485(9) 0.47867(15) 0.0133(4) Uani 1 1 d . . . . .
C13 C 0.2662(5) 0.45427(12) 0.3958(2) 0.0134(6) Uani 1 1 d . . . . .
H13 H 0.1559 0.4663 0.3419 0.016 Uiso 1 1 calc R U . . .
C14 C 0.4672(5) 0.48429(13) 0.3924(2) 0.0145(6) Uani 1 1 d . . . . .
H14 H 0.5161 0.4711 0.3369 0.017 Uiso 1 1 calc R U . . .
C15 C 0.6319(5) 0.46999(13) 0.4800(2) 0.0142(6) Uani 1 1 d . . . . .
H15 H 0.6729 0.4312 0.4758 0.017 Uiso 1 1 calc R U . . .
C16 C 0.5556(5) 0.47761(13) 0.5690(2) 0.0149(6) Uani 1 1 d . . . . .
H16 H 0.5417 0.5173 0.5804 0.018 Uiso 1 1 calc R U . . .
C17 C 0.3463(5) 0.44986(13) 0.5632(2) 0.0147(6) Uani 1 1 d . . . . .
H17 H 0.3667 0.4096 0.5636 0.018 Uiso 1 1 calc R U . . .
C18 C 0.2452(5) 0.46496(14) 0.6428(2) 0.0184(6) Uani 1 1 d . . . . .
H18 H 0.1144 0.4446 0.6360 0.022 Uiso 1 1 calc R U . . .
H18A H 0.3371 0.4540 0.7023 0.022 Uiso 1 1 calc R U . . .
O8 O 0.3040(3) 0.39794(9) 0.38575(17) 0.0165(5) Uani 1 1 d . . . . .
O9 O 0.4309(3) 0.54050(9) 0.38264(15) 0.0137(4) Uani 1 1 d . . . . .
O10 O 0.8088(3) 0.50343(9) 0.48337(18) 0.0179(5) Uani 1 1 d . . . . .
H10 H 0.8111 0.5283 0.5226 0.027 Uiso 1 1 calc R U . . .
O11 O 0.7039(4) 0.45495(11) 0.64360(17) 0.0217(5) Uani 1 1 d . . . . .
H11A H 0.6978 0.4709 0.6932 0.033 Uiso 1 1 calc R U . . .
O12 O 0.2036(4) 0.52163(10) 0.64541(17) 0.0205(5) Uani 1 1 d . . . . .
H12A H 0.3077 0.5376 0.6766 0.031 Uiso 1 1 calc R U . . .
O13 O 0.3487(3) 0.52551(9) 0.04149(15) 0.0138(4) Uani 1 1 d . . . . .
C19 C 0.3264(5) 0.50199(12) 0.1268(2) 0.0141(6) Uani 1 1 d . . . . .
H19 H 0.4622 0.5043 0.1722 0.017 Uiso 1 1 calc R U . . .
C20 C 0.1629(5) 0.53083(13) 0.1692(2) 0.0139(6) Uani 1 1 d . . . . .
H20 H 0.1261 0.5063 0.2171 0.017 Uiso 1 1 calc R U . . .
C21 C -0.0342(5) 0.54274(13) 0.0955(2) 0.0147(6) Uani 1 1 d . . . . .
H21 H -0.1108 0.5079 0.0796 0.018 Uiso 1 1 calc R U . . .
C22 C 0.0135(5) 0.56579(12) 0.0078(2) 0.0123(5) Uani 1 1 d . . . . .
H22 H 0.0866 0.6012 0.0233 0.015 Uiso 1 1 calc R U . . .
C23 C 0.1578(5) 0.52699(13) -0.0285(2) 0.0129(6) Uani 1 1 d . . . . .
H23 H 0.0954 0.4899 -0.0371 0.015 Uiso 1 1 calc R U . . .
C24 C 0.2088(5) 0.54609(13) -0.1185(2) 0.0144(6) Uani 1 1 d . . . . .
H24 H 0.3131 0.5215 -0.1350 0.017 Uiso 1 1 calc R U . . .
H24A H 0.0831 0.5443 -0.1690 0.017 Uiso 1 1 calc R U . . .
O14 O 0.2679(3) 0.44661(9) 0.11600(17) 0.0169(5) Uani 1 1 d . . . . .
O15 O 0.2495(4) 0.57934(10) 0.21457(16) 0.0189(5) Uani 1 1 d . . . . .
H15A H 0.3169 0.5718 0.2683 0.028 Uiso 1 1 calc R U . . .
O16 O -0.1669(4) 0.58023(12) 0.12745(16) 0.0233(5) Uani 1 1 d . . . . .
H16A H -0.1682 0.5734 0.1831 0.035 Uiso 1 1 calc R U . . .
O17 O -0.1730(3) 0.57570(9) -0.05938(15) 0.0137(4) Uani 1 1 d . . . . .
H17A H -0.2328 0.6029 -0.0433 0.021 Uiso 1 1 calc R U . . .
O18 O 0.2866(3) 0.60058(9) -0.11093(16) 0.0142(4) Uani 1 1 d . . . . .
H18B H 0.1874 0.6225 -0.1199 0.021 Uiso 1 1 calc R U . . .
Na2 Na 0.56102(19) 0.61188(5) 0.01595(9) 0.0168(3) Uani 1 1 d . . . . .
C25 C 0.4256(5) 0.41008(13) 0.1139(2) 0.0164(6) Uani 1 1 d . . . . .
C26 C 0.6067(6) 0.42434(14) 0.0877(3) 0.0250(8) Uani 1 1 d . . . . .
H26 H 0.6267 0.4606 0.0695 0.030 Uiso 1 1 calc R U . . .
C27 C 0.7595(5) 0.38534(14) 0.0879(3) 0.0228(7) Uani 1 1 d . . . . .
H27 H 0.8849 0.3953 0.0715 0.027 Uiso 1 1 calc R U . . .
C28 C 0.7280(5) 0.33215(13) 0.1121(2) 0.0148(6) Uani 1 1 d . . . . .
C29 C 0.5445(5) 0.31758(13) 0.1363(2) 0.0168(6) Uani 1 1 d . . . . .
H29 H 0.5217 0.2810 0.1517 0.020 Uiso 1 1 calc R U . . .
C30 C 0.3936(5) 0.35699(13) 0.1379(2) 0.0155(6) Uani 1 1 d . . . . .
H30 H 0.2692 0.3473 0.1554 0.019 Uiso 1 1 calc R U . . .
O19 O 0.7208(3) 0.22479(9) 0.02832(16) 0.0144(4) Uani 1 1 d . . . . .
C31 C 0.8554(5) 0.24057(13) 0.1124(2) 0.0138(6) Uani 1 1 d . . . . .
H31 H 0.7902 0.2311 0.1652 0.017 Uiso 1 1 calc R U . . .
C32 C 1.0651(4) 0.21237(12) 0.1272(2) 0.0129(6) Uani 1 1 d . . . . .
H32 H 1.1583 0.2288 0.1830 0.015 Uiso 1 1 calc R U . . .
C33 C 1.1561(5) 0.22403(13) 0.0421(2) 0.0167(6) Uani 1 1 d . . . . .
H33 H 1.1890 0.2636 0.0413 0.020 Uiso 1 1 calc R U . . .
C34 C 1.0073(5) 0.20958(15) -0.0487(2) 0.0194(7) Uani 1 1 d . . . . .
H34 H 0.9889 0.1693 -0.0511 0.023 Uiso 1 1 calc R U . . .
C35 C 0.7966(5) 0.23587(13) -0.0546(2) 0.0173(6) Uani 1 1 d . . . . .
H35 H 0.8100 0.2760 -0.0612 0.021 Uiso 1 1 calc R U . . .
C36 C 0.6307(5) 0.21485(15) -0.1355(2) 0.0210(7) Uani 1 1 d . . . . .
H36 H 0.5040 0.2368 -0.1406 0.025 Uiso 1 1 calc R U . . .
H36A H 0.6786 0.2192 -0.1940 0.025 Uiso 1 1 calc R U . . .
O20 O 0.5835(4) 0.15909(11) -0.12396(18) 0.0242(5) Uani 1 1 d . . . . .
H20A H 0.6446 0.1397 -0.1562 0.036 Uiso 1 1 calc R U . . .
O21 O 0.8930(3) 0.29736(9) 0.11409(17) 0.0166(5) Uani 1 1 d . . . . .
O22 O 1.0444(3) 0.15701(9) 0.14463(15) 0.0128(4) Uani 1 1 d . . . . .
O23 O 1.3442(3) 0.19386(10) 0.05139(18) 0.0190(5) Uani 1 1 d . . . . .
H23A H 1.4353 0.2139 0.0376 0.028 Uiso 1 1 calc R U . . .
O24 O 1.0851(5) 0.22595(18) -0.1270(2) 0.0469(9) Uani 1 1 d . . . . .
H24B H 1.1252 0.2583 -0.1201 0.070 Uiso 1 1 calc R U . . .
O2W O 0.3368(6) -0.01341(17) 0.1779(3) 0.0336(14) Uani 0.827(12) 1 d . . P A 1
O1A O 0.9145(10) 0.3944(2) 0.8860(4) 0.0806(16) Uani 1 1 d . . . . .
C1A C 0.8781(13) 0.3610(3) 0.8052(5) 0.0694(19) Uani 1 1 d . . . . .
H67 H 0.8981 0.3214 0.8141 0.083 Uiso 1 1 calc R U . . .
H68 H 0.7656 0.3717 0.7523 0.083 Uiso 1 1 calc R U . . .
C2A C 1.0520(10) 0.3940(2) 0.8263(4) 0.0504(13) Uani 1 1 d . . . . .
H63 H 1.0430 0.4270 0.7861 0.061 Uiso 1 1 calc R U . . .
C3A C 1.2741(14) 0.3752(4) 0.8673(5) 0.077(2) Uani 1 1 d . . . . .
H64 H 1.3518 0.4048 0.9033 0.116 Uiso 1 1 calc R U . . .
H65 H 1.3405 0.3648 0.8168 0.116 Uiso 1 1 calc R U . . .
H66 H 1.2715 0.3438 0.9080 0.116 Uiso 1 1 calc R U . . .
O1B O 0.3764(14) 0.2943(4) 0.6651(7) 0.090(3) Uani 0.636(11) 1 d . . P B 3
C1B C 0.296(2) 0.2444(5) 0.6285(9) 0.072(3) Uani 0.636(11) 1 d . . P B 3
H69 H 0.2691 0.2396 0.5603 0.086 Uiso 0.636(11) 1 calc R U P B 3
H70 H 0.3446 0.2112 0.6649 0.086 Uiso 0.636(11) 1 calc R U P B 3
C2B C 0.1720(16) 0.2786(4) 0.6626(6) 0.051(2) Uani 0.636(11) 1 d . . P B 3
H71 H 0.1484 0.2673 0.7246 0.061 Uiso 0.636(11) 1 calc R U P B 3
C3B C 0.0031(17) 0.3102(4) 0.6077(6) 0.046(2) Uani 0.636(11) 1 d . . P B 3
H72 H -0.0620 0.3316 0.6493 0.069 Uiso 0.636(11) 1 calc R U P B 3
H73 H 0.0566 0.3345 0.5661 0.069 Uiso 0.636(11) 1 calc R U P B 3
H74 H -0.0990 0.2855 0.5709 0.069 Uiso 0.636(11) 1 calc R U P B 3
O3W O 0.666(2) 0.5189(6) 0.7840(11) 0.021(5) Uani 0.173(12) 1 d . . P A 2
O1W O -0.2198(4) 0.55718(16) 0.29616(19) 0.0386(8) Uani 1 1 d D . . . .
H1W H -0.323(7) 0.560(3) 0.322(4) 0.08(2) Uiso 1 1 d D . . . .
H2W H -0.127(5) 0.560(2) 0.344(2) 0.027(12) Uiso 1 1 d D . . . .
O4W O 0.874(5) 0.6794(10) 0.2420(17) 0.094(15) Uani 0.194(18) 1 d . . . . .
O5W O 0.364(4) 0.1962(16) 0.6445(18) 0.162(14) Uani 0.364(11) 1 d . . P B 4
O6W O 0.615(6) 0.3005(18) 0.595(2) 0.24(2) Uani 0.364(11) 1 d . . P B 4
O7W O -0.135(7) 0.2882(13) 0.628(2) 0.21(2) Uani 0.364(11) 1 d . . P B 4

loop_
_atom_site_aniso_label
_atom_site_aniso_U_11
_atom_site_aniso_U_22
_atom_site_aniso_U_33
_atom_site_aniso_U_23
_atom_site_aniso_U_13
_atom_site_aniso_U_12
O1 0.0104(10) 0.0158(11) 0.0158(10) 0.0044(8) 0.0040(8) 0.0006(8)
C1 0.0109(13) 0.0123(14) 0.0167(14) 0.0030(11) 0.0053(11) 0.0016(10)
C2 0.0134(13) 0.0112(13) 0.0139(13) 0.0028(11) 0.0031(11) -0.0002(11)
C3 0.0096(12) 0.0149(14) 0.0125(13) 0.0004(11) 0.0026(10) 0.0001(11)
C4 0.0125(13) 0.0130(13) 0.0113(13) 0.0009(10) 0.0028(11) -0.0014(10)
C5 0.0132(13) 0.0140(14) 0.0123(13) 0.0000(11) 0.0051(11) -0.0006(11)
C6 0.0148(14) 0.0195(15) 0.0125(14) 0.0000(11) 0.0012(11) -0.0009(12)
O2 0.0099(10) 0.0111(10) 0.0254(12) 0.0018(9) 0.0049(9) -0.0003(8)
O3 0.0242(12) 0.0140(11) 0.0151(10) 0.0013(8) 0.0086(9) 0.0024(9)
Na1 0.0135(6) 0.0189(6) 0.0202(6) 0.0043(5) 0.0057(5) 0.0013(5)
O4 0.0118(10) 0.0239(12) 0.0139(10) 0.0043(9) -0.0013(8) -0.0060(9)
O5 0.0141(10) 0.0217(12) 0.0157(11) 0.0052(9) 0.0056(9) -0.0003(9)
O6 0.0129(10) 0.0192(11) 0.0169(11) 0.0035(9) 0.0036(8) 0.0011(8)
C7 0.0124(14) 0.0149(14) 0.0159(14) 0.0010(11) 0.0023(11) -0.0026(11)
C8 0.0091(13) 0.0166(15) 0.0194(15) 0.0010(12) 0.0019(11) 0.0024(11)
C9 0.0151(14) 0.0109(14) 0.0222(16) -0.0013(12) 0.0033(12) 0.0013(11)
C10 0.0129(14) 0.0135(14) 0.0218(16) -0.0026(11) 0.0064(12) -0.0023(11)
C11 0.0116(14) 0.0177(16) 0.037(2) -0.0015(14) 0.0066(13) 0.0005(12)
C12 0.0145(15) 0.0116(14) 0.037(2) 0.0007(13) 0.0051(14) 0.0012(12)
O7 0.0100(9) 0.0159(10) 0.0139(10) 0.0000(8) 0.0025(8) 0.0004(8)
C13 0.0123(13) 0.0133(14) 0.0140(14) -0.0008(11) 0.0020(11) 0.0005(11)
C14 0.0125(14) 0.0177(15) 0.0142(14) -0.0025(11) 0.0050(11) -0.0012(11)
C15 0.0098(13) 0.0144(14) 0.0183(15) -0.0016(11) 0.0033(11) 0.0003(11)
C16 0.0095(13) 0.0171(15) 0.0167(15) 0.0001(11) 0.0000(11) 0.0023(11)
C17 0.0146(14) 0.0155(14) 0.0131(14) 0.0038(11) 0.0012(11) 0.0004(11)
C18 0.0156(14) 0.0253(17) 0.0143(14) 0.0047(12) 0.0036(12) -0.0019(12)
O8 0.0118(10) 0.0121(10) 0.0266(12) -0.0040(9) 0.0065(9) -0.0032(8)
O9 0.0142(10) 0.0143(10) 0.0124(10) 0.0005(8) 0.0023(8) -0.0016(8)
O10 0.0114(10) 0.0154(11) 0.0269(12) -0.0034(9) 0.0041(9) -0.0025(8)
O11 0.0154(11) 0.0302(14) 0.0172(11) 0.0029(10) -0.0017(9) 0.0064(10)
O12 0.0179(11) 0.0241(12) 0.0192(12) -0.0063(9) 0.0038(9) -0.0016(9)
O13 0.0091(9) 0.0150(10) 0.0166(10) 0.0025(8) 0.0011(8) 0.0009(8)
C19 0.0109(13) 0.0121(14) 0.0188(15) 0.0026(11) 0.0022(11) 0.0005(10)
C20 0.0154(14) 0.0157(14) 0.0105(13) 0.0033(11) 0.0024(11) 0.0018(11)
C21 0.0127(13) 0.0179(14) 0.0138(14) 0.0031(12) 0.0035(11) 0.0019(11)
C22 0.0105(13) 0.0146(14) 0.0110(13) 0.0019(10) 0.0010(10) 0.0018(11)
C23 0.0119(13) 0.0135(13) 0.0132(13) 0.0022(11) 0.0028(11) 0.0014(10)
C24 0.0129(14) 0.0150(14) 0.0158(15) -0.0001(11) 0.0039(11) 0.0003(11)
O14 0.0108(10) 0.0113(10) 0.0281(12) 0.0036(9) 0.0033(9) 0.0014(8)
O15 0.0208(11) 0.0201(11) 0.0142(11) 0.0004(9) 0.0008(9) 0.0024(9)
O16 0.0176(11) 0.0409(15) 0.0124(10) 0.0035(10) 0.0055(9) 0.0141(11)
O17 0.0087(9) 0.0184(11) 0.0137(10) 0.0017(8) 0.0017(8) 0.0031(8)
O18 0.0119(10) 0.0136(10) 0.0178(11) 0.0026(8) 0.0048(8) 0.0023(8)
Na2 0.0111(6) 0.0210(6) 0.0182(6) 0.0032(5) 0.0030(5) 0.0017(5)
C25 0.0130(14) 0.0140(14) 0.0216(16) 0.0022(12) 0.0023(12) 0.0027(11)
C26 0.0178(16) 0.0146(15) 0.045(2) 0.0096(15) 0.0129(15) 0.0019(12)
C27 0.0159(15) 0.0177(16) 0.037(2) 0.0063(14) 0.0117(14) 0.0013(13)
C28 0.0127(14) 0.0134(14) 0.0185(15) 0.0011(11) 0.0038(12) 0.0037(11)
C29 0.0163(15) 0.0130(14) 0.0203(15) 0.0045(11) 0.0026(12) -0.0004(11)
C30 0.0157(14) 0.0125(14) 0.0182(15) 0.0028(11) 0.0034(12) -0.0013(11)
O19 0.0098(9) 0.0155(10) 0.0175(11) 0.0025(8) 0.0021(8) -0.0009(8)
C31 0.0130(13) 0.0127(14) 0.0153(14) 0.0002(11) 0.0023(11) 0.0021(11)
C32 0.0087(13) 0.0108(13) 0.0170(15) -0.0011(11) -0.0016(11) -0.0001(10)
C33 0.0107(13) 0.0136(14) 0.0264(16) 0.0024(12) 0.0050(12) 0.0009(11)
C34 0.0145(14) 0.0289(18) 0.0162(15) 0.0062(13) 0.0062(12) 0.0034(13)
C35 0.0149(14) 0.0170(15) 0.0199(16) 0.0063(12) 0.0035(12) -0.0001(11)
C36 0.0189(15) 0.0246(17) 0.0180(16) 0.0035(13) 0.0011(13) -0.0024(13)
O20 0.0308(14) 0.0224(12) 0.0216(12) -0.0036(10) 0.0109(10) -0.0062(10)
O21 0.0095(10) 0.0128(10) 0.0273(12) 0.0004(9) 0.0036(9) 0.0007(8)
O22 0.0118(9) 0.0126(10) 0.0140(10) 0.0011(8) 0.0027(8) 0.0011(8)
O23 0.0104(10) 0.0171(11) 0.0314(13) 0.0034(9) 0.0088(9) 0.0010(8)
O24 0.0308(16) 0.084(3) 0.0298(16) 0.0253(17) 0.0151(13) 0.0066(17)
O2W 0.0293(19) 0.038(3) 0.034(2) 0.0118(19) 0.0068(15) 0.0035(15)
O1A 0.117(5) 0.074(3) 0.065(3) 0.015(3) 0.050(3) 0.014(3)
C1A 0.094(5) 0.058(4) 0.065(4) 0.013(3) 0.038(4) 0.003(4)
C2A 0.078(4) 0.042(3) 0.034(3) 0.004(2) 0.019(3) 0.007(3)
C3A 0.102(6) 0.086(5) 0.040(3) 0.004(3) 0.008(3) -0.015(4)
O1B 0.076(6) 0.088(6) 0.100(7) 0.002(5) 0.006(5) -0.019(5)
C1B 0.068(7) 0.068(7) 0.065(7) -0.020(6) -0.015(5) 0.006(6)
C2B 0.078(6) 0.047(5) 0.031(4) -0.001(3) 0.017(4) -0.019(4)
C3B 0.075(6) 0.039(4) 0.027(4) -0.008(3) 0.017(4) -0.014(4)
O3W 0.027(8) 0.008(8) 0.025(8) 0.005(6) -0.001(6) 0.000(5)
O1W 0.0205(14) 0.082(3) 0.0127(12) 0.0012(13) 0.0027(11) -0.0165(14)
O4W 0.14(3) 0.058(15) 0.057(15) 0.038(12) -0.043(15) -0.055(16)
O5W 0.112(17) 0.27(4) 0.121(18) -0.08(2) 0.056(15) -0.06(2)
O6W 0.24(4) 0.31(5) 0.13(2) -0.04(3) -0.06(2) 0.18(4)
O7W 0.28(4) 0.16(3) 0.13(2) -0.08(2) -0.12(3) 0.07(3)

loop_
_atom_type_symbol
_atom_type_description
_atom_type_scat_dispersion_real
_atom_type_scat_dispersion_imag
_atom_type_scat_source
C C 0.0033 0.0016 'International Tables Vol C Tables 4.2.6.8 and 6.1.1.4'
H H 0.0000 0.0000 'International Tables Vol C Tables 4.2.6.8 and 6.1.1.4'
O O 0.0106 0.0060 'International Tables Vol C Tables 4.2.6.8 and 6.1.1.4'
Na Na 0.0362 0.0249 'International Tables Vol C Tables 4.2.6.8 and 6.1.1.4'

loop_
_geom_angle_atom_site_label_1
_geom_angle_atom_site_label_2
_geom_angle_atom_site_label_3
_geom_angle
_geom_angle_site_symmetry_1
_geom_angle_site_symmetry_3
C1 O1 C5 114.0(2) . .
C1 O1 Na1 121.19(18) . .
C5 O1 Na1 111.22(17) . .
O1 C1 O2 111.8(3) . .
O1 C1 C2 112.6(2) . .
O2 C1 C2 106.7(2) . .
O1 C1 H1 108.5 . .
O2 C1 H1 108.5 . .
C2 C1 H1 108.5 . .
O3 C2 C3 108.7(2) . .
O3 C2 C1 109.6(2) . .
C3 C2 C1 110.0(2) . .
O3 C2 H2 109.5 . .
C3 C2 H2 109.5 . .
C1 C2 H2 109.5 . .
O4 C3 C4 110.5(2) . .
O4 C3 C2 112.1(2) . .
C4 C3 C2 108.3(2) . .
O4 C3 H3 108.6 . .
C4 C3 H3 108.6 . .
C2 C3 H3 108.6 . .
O5 C4 C3 110.2(2) . .
O5 C4 C5 111.7(2) . .
C3 C4 C5 108.4(2) . .
O5 C4 H4 108.8 . .
C3 C4 H4 108.8 . .
C5 C4 H4 108.8 . .
O1 C5 C6 105.9(2) . .
O1 C5 C4 107.8(2) . .
C6 C5 C4 114.1(3) . .
O1 C5 H5 109.6 . .
C6 C5 H5 109.6 . .
C4 C5 H5 109.6 . .
O6 C6 C5 111.6(3) . .
O6 C6 H6 109.3 . .
C5 C6 H6 109.3 . .
O6 C6 H6A 109.3 . .
C5 C6 H6A 109.3 . .
H6 C6 H6A 108.0 . .
C7 O2 C1 117.0(2) . .
C2 O3 H3A 109.5 . .
O12 Na1 O4 108.03(10) 2_546 1_655
O12 Na1 O10 83.59(9) 2_546 2_646
O4 Na1 O10 122.09(10) 1_655 2_646
O12 Na1 O5 161.27(10) 2_546 1_655
O4 Na1 O5 70.34(8) 1_655 1_655
O10 Na1 O5 82.00(9) 2_646 1_655
O12 Na1 O6 93.49(9) 2_546 .
O4 Na1 O6 149.39(10) 1_655 .
O10 Na1 O6 80.84(9) 2_646 .
O5 Na1 O6 95.96(9) 1_655 .
O12 Na1 O1 99.28(9) 2_546 .
O4 Na1 O1 85.17(9) 1_655 .
O10 Na1 O1 150.53(10) 2_646 .
O5 Na1 O1 99.16(9) 1_655 .
O6 Na1 O1 69.73(8) . .
C3 O4 Na1 115.53(18) . 1_455
C3 O4 H4A 109.5 . .
Na1 O4 H4A 131.8 1_455 .
C4 O5 Na1 111.06(18) . 1_455
C4 O5 H5A 109.5 . .
Na1 O5 H5A 100.5 1_455 .
C6 O6 Na1 109.71(18) . .
C6 O6 H6B 109.5 . .
Na1 O6 H6B 122.5 . .
C12 C7 O2 123.6(3) . .
C12 C7 C8 119.9(3) . .
O2 C7 C8 116.5(3) . .
C7 C8 C9 120.5(3) . .
C7 C8 H8 119.8 . .
C9 C8 H8 119.8 . .
C10 C9 C8 119.4(3) . .
C10 C9 H9 120.3 . .
C8 C9 H9 120.3 . .
O8 C10 C9 125.1(3) . .
O8 C10 C11 115.0(3) . .
C9 C10 C11 120.0(3) . .
C10 C11 C12 120.0(3) . .
C10 C11 H11 120.0 . .
C12 C11 H11 120.0 . .
C7 C12 C11 120.2(3) . .
C7 C12 H12 119.9 . .
C11 C12 H12 119.9 . .
C13 O7 C17 114.9(2) . .
O7 C13 O8 111.5(2) . .
O7 C13 C14 112.3(2) . .
O8 C13 C14 106.9(2) . .
O7 C13 H13 108.7 . .
O8 C13 H13 108.7 . .
C14 C13 H13 108.7 . .
O9 C14 C13 110.2(2) . .
O9 C14 C15 112.7(3) . .
C13 C14 C15 108.9(3) . .
O9 C14 H14 108.3 . .
C13 C14 H14 108.3 . .
C15 C14 H14 108.3 . .
O10 C15 C16 109.2(2) . .
O10 C15 C14 108.9(3) . .
C16 C15 C14 112.7(2) . .
O10 C15 H15 108.6 . .
C16 C15 H15 108.6 . .
C14 C15 H15 108.6 . .
O11 C16 C15 108.3(2) . .
O11 C16 C17 109.4(3) . .
C15 C16 C17 111.7(3) . .
O11 C16 H16 109.1 . .
C15 C16 H16 109.1 . .
C17 C16 H16 109.1 . .
O7 C17 C18 106.0(2) . .
O7 C17 C16 111.2(2) . .
C18 C17 C16 113.5(3) . .
O7 C17 H17 108.7 . .
C18 C17 H17 108.7 . .
C16 C17 H17 108.7 . .
O12 C18 C17 112.5(3) . .
O12 C18 H18 109.1 . .
C17 C18 H18 109.1 . .
O12 C18 H18A 109.1 . .
C17 C18 H18A 109.1 . .
H18 C18 H18A 107.8 . .
C10 O8 C13 118.4(2) . .
C15 O10 Na1 136.91(19) . 2_656
C15 O10 H10 109.5 . .
Na1 O10 H10 27.5 2_656 .
C16 O11 H11A 109.5 . .
C18 O12 Na1 137.5(2) . 2_556
C18 O12 H12A 109.5 . .
Na1 O12 H12A 111.7 2_556 .
C19 O13 C23 113.2(2) . .
C19 O13 Na2 128.42(18) . .
C23 O13 Na2 106.93(16) . .
O14 C19 O13 111.8(3) . .
O14 C19 C20 106.7(2) . .
O13 C19 C20 113.1(2) . .
O14 C19 H19 108.3 . .
O13 C19 H19 108.3 . .
C20 C19 H19 108.3 . .
O15 C20 C21 111.4(2) . .
O15 C20 C19 109.2(2) . .
C21 C20 C19 111.6(3) . .
O15 C20 H20 108.2 . .
C21 C20 H20 108.2 . .
C19 C20 H20 108.2 . .
O16 C21 C22 107.6(3) . .
O16 C21 C20 112.5(3) . .
C22 C21 C20 111.8(3) . .
O16 C21 H21 108.3 . .
C22 C21 H21 108.3 . .
C20 C21 H21 108.3 . .
O17 C22 C21 110.1(2) . .
O17 C22 C23 112.3(2) . .
C21 C22 C23 109.4(2) . .
O17 C22 H22 108.3 . .
C21 C22 H22 108.3 . .
C23 C22 H22 108.3 . .
O13 C23 C24 107.6(2) . .
O13 C23 C22 106.5(2) . .
C24 C23 C22 113.0(2) . .
O13 C23 H23 109.9 . .
C24 C23 H23 109.9 . .
C22 C23 H23 109.9 . .
O18 C24 C23 111.7(2) . .
O18 C24 H24 109.3 . .
C23 C24 H24 109.3 . .
O18 C24 H24A 109.3 . .
C23 C24 H24A 109.3 . .
H24 C24 H24A 107.9 . .
C25 O14 C19 115.9(2) . .
C20 O15 H15A 109.5 . .
C21 O16 Na2 115.45(19) . 1_455
C21 O16 H16A 109.5 . .
Na2 O16 H16A 126.3 1_455 .
C22 O17 Na2 110.49(17) . 1_455
C22 O17 H17A 109.5 . .
Na2 O17 H17A 31.7 1_455 .
C24 O18 Na2 112.34(17) . .
C24 O18 H18B 109.5 . .
Na2 O18 H18B 119.9 . .
O16 Na2 O18 152.94(11) 1_655 .
O16 Na2 O20 93.31(10) 1_655 2_655
O18 Na2 O20 103.90(10) . 2_655
O16 Na2 O23 110.21(11) 1_655 2_755
O18 Na2 O23 89.91(9) . 2_755
O20 Na2 O23 92.83(10) 2_655 2_755
O16 Na2 O17 70.67(8) 1_655 1_655
O18 Na2 O17 96.17(9) . 1_655
O20 Na2 O17 158.88(11) 2_655 1_655
O23 Na2 O17 80.55(9) 2_755 1_655
O16 Na2 O13 89.17(10) 1_655 .
O18 Na2 O13 70.58(8) . .
O20 Na2 O13 89.41(9) 2_655 .
O23 Na2 O13 160.30(9) 2_755 .
O17 Na2 O13 103.59(9) 1_655 .
C30 C25 O14 116.6(3) . .
C30 C25 C26 120.1(3) . .
O14 C25 C26 123.3(3) . .
C25 C26 C27 120.0(3) . .
C25 C26 H26 120.0 . .
C27 C26 H26 120.0 . .
C28 C27 C26 119.9(3) . .
C28 C27 H27 120.0 . .
C26 C27 H27 120.0 . .
C27 C28 O21 115.1(3) . .
C27 C28 C29 120.1(3) . .
O21 C28 C29 124.7(3) . .
C28 C29 C30 119.8(3) . .
C28 C29 H29 120.1 . .
C30 C29 H29 120.1 . .
C25 C30 C29 120.0(3) . .
C25 C30 H30 120.0 . .
C29 C30 H30 120.0 . .
C31 O19 C35 114.8(2) . .
O19 C31 O21 111.2(2) . .
O19 C31 C32 112.4(3) . .
O21 C31 C32 107.0(2) . .
O19 C31 H31 108.7 . .
O21 C31 H31 108.7 . .
C32 C31 H31 108.7 . .
O22 C32 C31 110.2(2) . .
O22 C32 C33 113.9(3) . .
C31 C32 C33 108.1(2) . .
O22 C32 H32 108.2 . .
C31 C32 H32 108.2 . .
C33 C32 H32 108.2 . .
O23 C33 C34 110.2(3) . .
O23 C33 C32 108.5(3) . .
C34 C33 C32 112.3(3) . .
O23 C33 H33 108.6 . .
C34 C33 H33 108.6 . .
C32 C33 H33 108.6 . .
O24 C34 C33 111.5(3) . .
O24 C34 C35 109.1(3) . .
C33 C34 C35 111.2(3) . .
O24 C34 H34 108.4 . .
C33 C34 H34 108.4 . .
C35 C34 H34 108.4 . .
O19 C35 C36 105.7(3) . .
O19 C35 C34 111.0(3) . .
C36 C35 C34 113.3(3) . .
O19 C35 H35 108.9 . .
C36 C35 H35 108.9 . .
C34 C35 H35 108.9 . .
O20 C36 C35 111.9(3) . .
O20 C36 H36 109.2 . .
C35 C36 H36 109.2 . .
O20 C36 H36A 109.2 . .
C35 C36 H36A 109.2 . .
H36 C36 H36A 107.9 . .
C36 O20 Na2 133.8(2) . 2_645
C36 O20 H20A 109.5 . .
Na2 O20 H20A 115.2 2_645 .
C28 O21 C31 118.2(2) . .
C33 O23 Na2 134.5(2) . 2_745
C33 O23 H23A 109.5 . .
Na2 O23 H23A 97.1 2_745 .
C34 O24 H24B 109.5 . .
C2A O1A C1A 58.9(4) . .
C2A C1A O1A 59.8(5) . .
C2A C1A H67 117.8 . .
O1A C1A H67 117.8 . .
C2A C1A H68 117.8 . .
O1A C1A H68 117.8 . .
H67 C1A H68 114.9 . .
C1A C2A O1A 61.3(5) . .
C1A C2A C3A 126.1(6) . .
O1A C2A C3A 117.2(5) . .
C1A C2A H63 113.9 . .
O1A C2A H63 113.9 . .
C3A C2A H63 113.9 . .
C2A C3A H64 109.5 . .
C2A C3A H65 109.5 . .
H64 C3A H65 109.5 . .
C2A C3A H66 109.5 . .
H64 C3A H66 109.5 . .
H65 C3A H66 109.5 . .
C1B O1B C2B 57.7(7) . .
C2B C1B O1B 61.3(8) . .
C2B C1B H69 117.6 . .
O1B C1B H69 117.6 . .
C2B C1B H70 117.6 . .
O1B C1B H70 117.6 . .
H69 C1B H70 114.7 . .
C1B C2B O1B 61.0(8) . .
C1B C2B C3B 125.8(9) . .
O1B C2B C3B 119.4(8) . .
C1B C2B H71 113.5 . .
O1B C2B H71 113.5 . .
C3B C2B H71 113.5 . .
C2B C3B H72 109.5 . .
C2B C3B H73 109.5 . .
H72 C3B H73 109.5 . .
C2B C3B H74 109.5 . .
H72 C3B H74 109.5 . .
H73 C3B H74 109.5 . .
H1W O1W H2W 97(5) . .

loop_
_geom_bond_atom_site_label_1
_geom_bond_atom_site_label_2
_geom_bond_distance
_geom_bond_site_symmetry_2
O1 C1 1.413(4) .
O1 C5 1.458(4) .
O1 Na1 2.532(3) .
C1 O2 1.425(4) .
C1 C2 1.535(4) .
C1 H1 1.0000 .
C2 O3 1.417(4) .
C2 C3 1.533(4) .
C2 H2 1.0000 .
C3 O4 1.423(4) .
C3 C4 1.515(4) .
C3 H3 1.0000 .
C4 O5 1.428(4) .
C4 C5 1.528(4) .
C4 H4 1.0000 .
C5 C6 1.518(4) .
C5 H5 1.0000 .
C6 O6 1.425(4) .
C6 H6 0.9900 .
C6 H6A 0.9900 .
O2 C7 1.389(4) .
O3 H3A 0.8400 .
Na1 O12 2.347(3) 2_546
Na1 O4 2.394(3) 1_655
Na1 O10 2.404(3) 2_646
Na1 O5 2.420(3) 1_655
Na1 O6 2.444(3) .
O4 Na1 2.394(3) 1_455
O4 H4A 0.8400 .
O5 Na1 2.420(3) 1_455
O5 H5A 0.8400 .
O6 H6B 0.8400 .
C7 C12 1.382(4) .
C7 C8 1.393(4) .
C8 C9 1.401(4) .
C8 H8 0.9500 .
C9 C10 1.395(4) .
C9 H9 0.9500 .
C10 O8 1.381(4) .
C10 C11 1.396(5) .
C11 C12 1.399(5) .
C11 H11 0.9500 .
C12 H12 0.9500 .
O7 C13 1.412(4) .
O7 C17 1.450(4) .
C13 O8 1.423(4) .
C13 C14 1.538(4) .
C13 H13 1.0000 .
C14 O9 1.407(4) .
C14 C15 1.539(4) .
C14 H14 1.0000 .
C15 O10 1.427(4) .
C15 C16 1.520(4) .
C15 H15 1.0000 .
C16 O11 1.420(4) .
C16 C17 1.536(4) .
C16 H16 1.0000 .
C17 C18 1.522(5) .
C17 H17 1.0000 .
C18 O12 1.425(4) .
C18 H18 0.9900 .
C18 H18A 0.9900 .
O10 Na1 2.404(3) 2_656
O10 H10 0.8400 .
O11 H11A 0.8400 .
O12 Na1 2.347(3) 2_556
O12 H12A 0.8400 .
O13 C19 1.423(4) .
O13 C23 1.449(4) .
O13 Na2 2.626(3) .
C19 O14 1.418(4) .
C19 C20 1.543(4) .
C19 H19 1.0000 .
C20 O15 1.427(4) .
C20 C21 1.534(4) .
C20 H20 1.0000 .
C21 O16 1.427(4) .
C21 C22 1.511(4) .
C21 H21 1.0000 .
C22 O17 1.426(3) .
C22 C23 1.532(4) .
C22 H22 1.0000 .
C23 C24 1.516(4) .
C23 H23 1.0000 .
C24 O18 1.434(4) .
C24 H24 0.9900 .
C24 H24A 0.9900 .
O14 C25 1.387(4) .
O15 H15A 0.8400 .
O16 Na2 2.295(3) 1_455
O16 H16A 0.8400 .
O17 Na2 2.455(3) 1_455
O17 H17A 0.8400 .
O18 Na2 2.323(3) .
O18 H18B 0.8400 .
Na2 O16 2.295(3) 1_655
Na2 O20 2.344(3) 2_655
Na2 O23 2.395(3) 2_755
Na2 O17 2.455(3) 1_655
C25 C30 1.383(4) .
C25 C26 1.389(5) .
C26 C27 1.397(5) .
C26 H26 0.9500 .
C27 C28 1.386(5) .
C27 H27 0.9500 .
C28 O21 1.387(4) .
C28 C29 1.392(5) .
C29 C30 1.399(4) .
C29 H29 0.9500 .
C30 H30 0.9500 .
O19 C31 1.414(4) .
O19 C35 1.449(4) .
C31 O21 1.420(4) .
C31 C32 1.529(4) .
C31 H31 1.0000 .
C32 O22 1.400(4) .
C32 C33 1.537(5) .
C32 H32 1.0000 .
C33 O23 1.434(4) .
C33 C34 1.521(5) .
C33 H33 1.0000 .
C34 O24 1.425(4) .
C34 C35 1.528(4) .
C34 H34 1.0000 .
C35 C36 1.525(5) .
C35 H35 1.0000 .
C36 O20 1.427(4) .
C36 H36 0.9900 .
C36 H36A 0.9900 .
O20 Na2 2.344(3) 2_645
O20 H20A 0.8400 .
O23 Na2 2.395(3) 2_745
O23 H23A 0.8400 .
O24 H24B 0.8400 .
O1A C2A 1.403(8) .
O1A C1A 1.423(9) .
C1A C2A 1.391(10) .
C1A H67 0.9900 .
C1A H68 0.9900 .
C2A C3A 1.539(11) .
C2A H63 1.0000 .
C3A H64 0.9800 .
C3A H65 0.9800 .
C3A H66 0.9800 .
O1B C1B 1.400(15) .
O1B C2B 1.405(13) .
C1B C2B 1.353(16) .
C1B H69 0.9900 .
C1B H70 0.9900 .
C2B C3B 1.455(15) .
C2B H71 1.0000 .
C3B H72 0.9800 .
C3B H73 0.9800 .
C3B H74 0.9800 .
O1W H1W 0.86(3) .
O1W H2W 0.83(3) .
O6W O7W 1.66(5) 1_655
O7W O6W 1.66(5) 1_455

loop_
_geom_hbond_atom_site_label_D
_geom_hbond_atom_site_label_H
_geom_hbond_atom_site_label_A
_geom_hbond_distance_DH
_geom_hbond_distance_HA
_geom_hbond_distance_DA
_geom_hbond_angle_DHA
_geom_hbond_site_symmetry_A
C2 H2 O23 1.00 2.64 3.558(4) 151.9 1_355
C6 H6 O4W 0.99 2.43 3.09(2) 124.1 2_646
O3 H3A O18 0.84 1.82 2.657(3) 171.4 2_545
O4 H4A O22 0.84 1.85 2.691(3) 176.9 1_355
O5 H5A O9 0.84 1.88 2.707(3) 167.8 2_546
O6 H6B O7 0.84 2.66 3.156(3) 119.4 2_546
O6 H6B O9 0.84 1.84 2.647(3) 160.0 2_546
C12 H12 O1 0.95 2.51 3.050(4) 115.7 .
C18 H18A O2W 0.99 2.60 3.428(5) 140.9 2_656
O10 H10 O5 0.84 2.60 3.165(3) 125.3 2_556
O11 H11A O2W 0.84 2.00 2.817(4) 162.9 2_656
O11 H11A O3W 0.84 1.83 2.659(15) 167.0 .
O12 H12A O3 0.84 2.00 2.751(3) 147.6 2_556
O12 H12A O3W 0.84 2.59 3.295(15) 141.8 .
O15 H15A O9 0.84 1.86 2.682(3) 166.8 .
O16 H16A O1W 0.84 1.82 2.652(4) 169.9 .
O16 H16A O4W 0.84 2.75 2.95(3) 95.5 1_455
O17 H17A O23 0.84 2.35 3.136(3) 155.3 2_655
O18 H18B O22 0.84 1.73 2.556(3) 169.3 2_655
C26 H26 O13 0.95 2.41 3.016(4) 121.5 .
O20 H20A O15 0.84 1.93 2.745(4) 164.2 2_645
O23 H23A O19 0.84 1.95 2.710(3) 149.6 1_655
C1A H68 O11 0.99 2.58 3.340(8) 133.6 .
C1B H70 O4W 0.99 2.35 2.91(4) 115.1 2_646
C2B H71 O24 1.00 2.53 3.528(9) 172.3 1_456
C2B H71 O4W 1.00 2.23 2.87(3) 120.2 2_646
O1W H1W O9 0.86(3) 2.09(4) 2.916(4) 161(8) 1_455
O1W H2W O6 0.83(3) 1.97(3) 2.767(4) 159(5) 2_556
O1W H2W O10 0.83(3) 2.59(4) 3.031(4) 115(4) 1_455
C2 H2 O23 1.00 2.64 3.558(4) 151.9 1_355
C6 H6 O4W 0.99 2.43 3.09(2) 124.1 2_646

loop_
_geom_torsion_atom_site_label_1
_geom_torsion_atom_site_label_2
_geom_torsion_atom_site_label_3
_geom_torsion_atom_site_label_4
_geom_torsion
_geom_torsion_site_symmetry_1
_geom_torsion_site_symmetry_2
_geom_torsion_site_symmetry_3
_geom_torsion_site_symmetry_4
C5 O1 C1 O2 64.7(3) . . . .
Na1 O1 C1 O2 -158.21(17) . . . .
C5 O1 C1 C2 -55.5(3) . . . .
Na1 O1 C1 C2 81.6(3) . . . .
O1 C1 C2 O3 -67.9(3) . . . .
O2 C1 C2 O3 169.0(2) . . . .
O1 C1 C2 C3 51.5(3) . . . .
O2 C1 C2 C3 -71.5(3) . . . .
O3 C2 C3 O4 -57.1(3) . . . .
C1 C2 C3 O4 -177.1(2) . . . .
O3 C2 C3 C4 65.1(3) . . . .
C1 C2 C3 C4 -54.9(3) . . . .
O4 C3 C4 O5 -52.6(3) . . . .
C2 C3 C4 O5 -175.8(2) . . . .
O4 C3 C4 C5 -175.1(2) . . . .
C2 C3 C4 C5 61.7(3) . . . .
C1 O1 C5 C6 -176.9(2) . . . .
Na1 O1 C5 C6 41.8(3) . . . .
C1 O1 C5 C4 60.6(3) . . . .
Na1 O1 C5 C4 -80.7(2) . . . .
O5 C4 C5 O1 175.2(2) . . . .
C3 C4 C5 O1 -63.1(3) . . . .
O5 C4 C5 C6 57.9(3) . . . .
C3 C4 C5 C6 179.5(3) . . . .
O1 C5 C6 O6 -64.5(3) . . . .
C4 C5 C6 O6 53.9(3) . . . .
O1 C1 O2 C7 75.1(3) . . . .
C2 C1 O2 C7 -161.4(2) . . . .
C4 C3 O4 Na1 31.7(3) . . . 1_455
C2 C3 O4 Na1 152.66(19) . . . 1_455
C3 C4 O5 Na1 46.9(3) . . . 1_455
C5 C4 O5 Na1 167.50(19) . . . 1_455
C5 C6 O6 Na1 52.4(3) . . . .
C1 O2 C7 C12 -7.7(5) . . . .
C1 O2 C7 C8 172.1(3) . . . .
C12 C7 C8 C9 1.1(5) . . . .
O2 C7 C8 C9 -178.7(3) . . . .
C7 C8 C9 C10 -0.3(5) . . . .
C8 C9 C10 O8 179.4(3) . . . .
C8 C9 C10 C11 -0.4(5) . . . .
O8 C10 C11 C12 -179.5(3) . . . .
C9 C10 C11 C12 0.4(6) . . . .
O2 C7 C12 C11 178.6(3) . . . .
C8 C7 C12 C11 -1.1(5) . . . .
C10 C11 C12 C7 0.4(6) . . . .
C17 O7 C13 O8 60.8(3) . . . .
C17 O7 C13 C14 -59.1(3) . . . .
O7 C13 C14 O9 -69.6(3) . . . .
O8 C13 C14 O9 167.9(2) . . . .
O7 C13 C14 C15 54.5(3) . . . .
O8 C13 C14 C15 -68.0(3) . . . .
O9 C14 C15 O10 -49.4(3) . . . .
C13 C14 C15 O10 -172.1(2) . . . .
O9 C14 C15 C16 71.9(3) . . . .
C13 C14 C15 C16 -50.7(3) . . . .
O10 C15 C16 O11 -68.5(3) . . . .
C14 C15 C16 O11 170.3(3) . . . .
O10 C15 C16 C17 170.9(2) . . . .
C14 C15 C16 C17 49.7(3) . . . .
C13 O7 C17 C18 179.6(2) . . . .
C13 O7 C17 C16 55.9(3) . . . .
O11 C16 C17 O7 -169.9(2) . . . .
C15 C16 C17 O7 -50.0(3) . . . .
O11 C16 C17 C18 70.7(3) . . . .
C15 C16 C17 C18 -169.4(3) . . . .
O7 C17 C18 O12 -61.2(3) . . . .
C16 C17 C18 O12 61.0(3) . . . .
C9 C10 O8 C13 10.2(5) . . . .
C11 C10 O8 C13 -170.0(3) . . . .
O7 C13 O8 C10 64.4(3) . . . .
C14 C13 O8 C10 -172.6(3) . . . .
C16 C15 O10 Na1 -21.2(4) . . . 2_656
C14 C15 O10 Na1 102.3(3) . . . 2_656
C17 C18 O12 Na1 78.0(4) . . . 2_556
C23 O13 C19 O14 63.7(3) . . . .
Na2 O13 C19 O14 -158.13(17) . . . .
C23 O13 C19 C20 -56.9(3) . . . .
Na2 O13 C19 C20 81.3(3) . . . .
O14 C19 C20 O15 157.5(2) . . . .
O13 C19 C20 O15 -79.0(3) . . . .
O14 C19 C20 C21 -78.9(3) . . . .
O13 C19 C20 C21 44.5(3) . . . .
O15 C20 C21 O16 -43.8(3) . . . .
C19 C20 C21 O16 -166.1(3) . . . .
O15 C20 C21 C22 77.4(3) . . . .
C19 C20 C21 C22 -44.8(3) . . . .
O16 C21 C22 O17 -56.7(3) . . . .
C20 C21 C22 O17 179.3(2) . . . .
O16 C21 C22 C23 179.5(2) . . . .
C20 C21 C22 C23 55.4(3) . . . .
C19 O13 C23 C24 -172.9(2) . . . .
Na2 O13 C23 C24 40.2(3) . . . .
C19 O13 C23 C22 65.6(3) . . . .
Na2 O13 C23 C22 -81.2(2) . . . .
O17 C22 C23 O13 173.5(2) . . . .
C21 C22 C23 O13 -63.9(3) . . . .
O17 C22 C23 C24 55.6(3) . . . .
C21 C22 C23 C24 178.2(2) . . . .
O13 C23 C24 O18 -64.1(3) . . . .
C22 C23 C24 O18 53.2(3) . . . .
O13 C19 O14 C25 80.0(3) . . . .
C20 C19 O14 C25 -155.8(3) . . . .
C22 C21 O16 Na2 46.7(3) . . . 1_455
C20 C21 O16 Na2 170.3(2) . . . 1_455
C21 C22 O17 Na2 39.2(3) . . . 1_455
C23 C22 O17 Na2 161.37(19) . . . 1_455
C23 C24 O18 Na2 52.7(3) . . . .
C19 O14 C25 C30 156.8(3) . . . .
C19 O14 C25 C26 -24.5(5) . . . .
C30 C25 C26 C27 -1.8(6) . . . .
O14 C25 C26 C27 179.5(4) . . . .
C25 C26 C27 C28 1.6(6) . . . .
C26 C27 C28 O21 -177.2(3) . . . .
C26 C27 C28 C29 -0.1(6) . . . .
C27 C28 C29 C30 -1.3(5) . . . .
O21 C28 C29 C30 175.6(3) . . . .
O14 C25 C30 C29 179.2(3) . . . .
C26 C25 C30 C29 0.4(5) . . . .
C28 C29 C30 C25 1.1(5) . . . .
C35 O19 C31 O21 60.7(3) . . . .
C35 O19 C31 C32 -59.2(3) . . . .
O19 C31 C32 O22 -69.3(3) . . . .
O21 C31 C32 O22 168.4(2) . . . .
O19 C31 C32 C33 55.7(3) . . . .
O21 C31 C32 C33 -66.7(3) . . . .
O22 C32 C33 O23 -52.2(3) . . . .
C31 C32 C33 O23 -174.9(2) . . . .
O22 C32 C33 C34 69.9(3) . . . .
C31 C32 C33 C34 -52.8(3) . . . .
O23 C33 C34 O24 -65.1(4) . . . .
C32 C33 C34 O24 173.8(3) . . . .
O23 C33 C34 C35 173.0(3) . . . .
C32 C33 C34 C35 51.9(4) . . . .
C31 O19 C35 C36 179.0(3) . . . .
C31 O19 C35 C34 55.7(3) . . . .
O24 C34 C35 O19 -174.2(3) . . . .
C33 C34 C35 O19 -50.9(4) . . . .
O24 C34 C35 C36 67.0(4) . . . .
C33 C34 C35 C36 -169.7(3) . . . .
O19 C35 C36 O20 -55.2(4) . . . .
C34 C35 C36 O20 66.5(4) . . . .
C35 C36 O20 Na2 64.5(4) . . . 2_645
C27 C28 O21 C31 -162.7(3) . . . .
C29 C28 O21 C31 20.3(5) . . . .
O19 C31 O21 C28 63.8(3) . . . .
C32 C31 O21 C28 -173.2(3) . . . .
C34 C33 O23 Na2 -20.8(4) . . . 2_745
C32 C33 O23 Na2 102.5(3) . . . 2_745
O1A C1A C2A C3A 104.2(7) . . . .
C1A O1A C2A C3A -118.3(7) . . . .
O1B C1B C2B C3B 107.0(10) . . . .
C1B O1B C2B C3B -117.1(11) . . . .
